data_7243383
loop_
_publ_author_name
'Richardson, Jonathan G.'
'Broadhurst, Edward T.'
'Benjamin, Helen'
'Morrison, Carole A.'
'Moggach, Stephen A.'
'Robertson, Neil'

_publ_section_title
;
 Evaluating the crystalline orbital hierarchy and high-pressure
 structure--property response of an extended-ligand platinum(ii)
 bis(1,2-dioximato) complex
;
_journal_issue 36
_journal_name_full CrystEngComm
_journal_page_first 6359
_journal_page_last 6364
_journal_paper_doi 10.1039/D1CE00892G
_journal_volume 23
_journal_year 2021
_chemical_absolute_configuration ad
_chemical_formula_moiety 'C28 H42 N4 O4 Pt1'
_chemical_formula_sum 'C28 H42 N4 O4 Pt'
_chemical_formula_weight 693.76
_space_group_IT_number 33
_space_group_name_Hall 'P 2c -2n'
_space_group_name_H-M_alt 'P n a 21'
_symmetry_cell_setting orthorhombic
_symmetry_space_group_name_H-M 'P n a 21'
_atom_sites_solution_hydrogens difmap
_atom_sites_solution_primary other
_audit_creation_date 2021-06-30
_audit_creation_method CRYSTALS_ver_14.61_build_6999
_audit_update_record
;
2021-06-30 deposited with the CCDC.	2021-08-05 downloaded from the CCDC.
;
_cell_angle_alpha 90
_cell_angle_beta 90
_cell_angle_gamma 90
_cell_formula_units_Z 4
_cell_length_a 20.088(3)
_cell_length_b 4.6778(3)
_cell_length_c 27.3616(15)
_cell_measurement_reflns_used 3403
_cell_measurement_temperature 293
_cell_measurement_theta_max 22
_cell_measurement_theta_min 3
_cell_volume 2571.1(4)
_computing_cell_refinement 'Apex2 (Bruker AXS, 2006)'
_computing_data_collection 'Apex2 (Bruker AXS, 2006)'
_computing_data_reduction 'Apex2 (Bruker AXS, 2006)'
_computing_molecular_graphics 'CAMERON (Watkin et al., 1996)'
_computing_publication_material 'CRYSTALS (Betteridge et al., 2003)'
_computing_structure_refinement 'CRYSTALS (Betteridge et al., 2003)'
_computing_structure_solution 'Superflip (Palatinus & Chapuis, 2007)'
_diffrn_ambient_pressure 1430000
_diffrn_ambient_temperature 293
_diffrn_measured_fraction_theta_full 0.543
_diffrn_measured_fraction_theta_max 0.500
_diffrn_measurement_device Area
_diffrn_measurement_device_type 'Bruker Kappa Apex2'
_diffrn_measurement_method \w
_diffrn_radiation_monochromator graphite
_diffrn_radiation_type 'Mo K\a'
_diffrn_radiation_wavelength 0.71073
_diffrn_reflns_av_R_equivalents 0.108
_diffrn_reflns_av_unetI/netI 0.154
_diffrn_reflns_limit_h_max 10
_diffrn_reflns_limit_h_min -10
_diffrn_reflns_limit_k_max 4
_diffrn_reflns_limit_k_min -4
_diffrn_reflns_limit_l_max 28
_diffrn_reflns_limit_l_min -28
_diffrn_reflns_number 6444
_diffrn_reflns_theta_full 16.531
_diffrn_reflns_theta_max 22.042
_diffrn_reflns_theta_min 3.604
_diffrn_standards_number 0
_exptl_absorpt_coefficient_mu 5.501
_exptl_absorpt_correction_T_max 0.58
_exptl_absorpt_correction_T_min 0.35
_exptl_absorpt_correction_type multi-scan
_exptl_absorpt_process_details 'SADABS (Siemens, 1996)'
_exptl_crystal_colour black
_exptl_crystal_density_diffrn 1.792
_exptl_crystal_density_meas ?
_exptl_crystal_density_method 'not measured'
_exptl_crystal_description block
_exptl_crystal_F_000 1392
_exptl_crystal_size_max 0.200
_exptl_crystal_size_mid 0.200
_exptl_crystal_size_min 0.100
_refine_diff_density_max 1.29
_refine_diff_density_min -1.86
_refine_ls_abs_structure_details
; 
 Parsons, Flack & Wagner (2013), 
 453 Friedel Pairs 
;
_refine_ls_abs_structure_Flack 0.46(2)
_refine_ls_extinction_method None
_refine_ls_goodness_of_fit_ref 1.0521
_refine_ls_hydrogen_treatment constr
_refine_ls_matrix_type full
_refine_ls_number_parameters 145
_refine_ls_number_reflns 1027
_refine_ls_number_restraints 161
_refine_ls_R_factor_all 0.0827
_refine_ls_R_factor_gt 0.0827
_refine_ls_shift/su_max 0.0007199
_refine_ls_shift/su_mean 0.0001901
_refine_ls_structure_factor_coef F
_refine_ls_weighting_details
;
 Method= Modified Sheldrick 
 w=1/[\s^2^(F) + ( 0.06P)^2^ + 0.61P] 
 ,where P=(max(Fo,0) + 2Fc)/3 
;
_refine_ls_weighting_scheme calc
_refine_ls_wR_factor_all 0.1235
_refine_ls_wR_factor_gt 0.1235
_refine_ls_wR_factor_ref 0.1165
_reflns_limit_h_max 10
_reflns_limit_h_min 0
_reflns_limit_k_max 4
_reflns_limit_k_min 0
_reflns_limit_l_max 28
_reflns_limit_l_min -28
_reflns_number_gt 1029
_reflns_number_total 1484
_reflns_threshold_expression I>2.0\s(I)
_oxford_diffrn_Wilson_B_factor 0.00
_oxford_diffrn_Wilson_scale 0.00
_oxford_refine_ls_r_factor_ref 0.0811
_oxford_refine_ls_scale 0.02638(10)
_oxford_reflns_number_all 1029
_cod_data_source_file d1ce00892g2.cif
_cod_data_source_block PtBQD_143GPa
_cod_depositor_comments
;
The following automatic conversions were performed:

data item '_exptl_crystal_density_meas' value 'not measured' was
changed to '?' -- the value is perceived as not measured.

Automatic conversion script
Id: cif_fix_values 7556 2019-12-06 15:28:31Z antanas 

 Adding full bibliography for 7243381--7243384.cif.
;
_cod_original_cell_volume 2571.1(5)
_cod_original_sg_symbol_H-M 'P n a 21 '
_cod_original_formula_sum 'C28 H42 N4 O4 Pt1'
_cod_database_code 7243383
_oxford_refine_reflns_threshold_expression_ref I>2.0\s(I)
_oxford_hooft_y 0.46(3)
_oxford_bijvoet_difference 0.46(2)
_oxford_refined_flack_x 0.47(7)

loop_
_symmetry_equiv_pos_as_xyz
x,y,z
-x+1/2,y+1/2,z+1/2
x+1/2,-y+1/2,z
-x,-y,z+1/2

loop_
_atom_site_label
_atom_site_type_symbol
_atom_site_fract_x
_atom_site_fract_y
_atom_site_fract_z
_atom_site_U_iso_or_equiv
_atom_site_occupancy
_atom_site_adp_type
_atom_site_refinement_flags_posn
_atom_site_refinement_flags_adp
_atom_site_refinement_flags_occupancy
_atom_site_disorder_assembly
_atom_site_disorder_group
_atom_site_attached_hydrogens
Pt1 Pt 0.3740 0.5325 0.6560 0.0553 1.0000 Uani . . . . . .
C1 C 0.2797(15) 0.155(7) 0.6900(11) 0.044(3) 1.0000 Uiso D U . . . .
C2 C 0.3372(15) 0.098(7) 0.7208(10) 0.044(3) 1.0000 Uiso D U . . . .
C3 C 0.3313(15) -0.097(8) 0.7607(10) 0.044(3) 1.0000 Uiso D U . . . .
C4 C 0.2744(15) -0.253(7) 0.7675(10) 0.044(3) 1.0000 Uiso D U . . . .
C5 C 0.2156(14) -0.196(6) 0.7372(9) 0.044(3) 1.0000 Uiso D U . . . .
C6 C 0.2179(14) 0.007(7) 0.7002(10) 0.044(3) 1.0000 Uiso D U . . . .
C7 C 0.1509(15) -0.339(6) 0.7470(9) 0.044(3) 1.0000 Uiso D U . . . .
C8 C 0.107(2) -0.180(7) 0.7833(14) 0.045(4) 1.0000 Uiso D U . . . .
C9 C 0.047(2) -0.343(7) 0.7978(14) 0.045(4) 1.0000 Uiso D U . . . .
C10 C 0.005(2) -0.191(9) 0.8353(15) 0.046(4) 1.0000 Uiso D U . . . .
C11 C 0.2687(17) -0.449(8) 0.8102(11) 0.044(3) 1.0000 Uiso D U . . . .
C12 C 0.3324(18) -0.507(8) 0.8378(11) 0.045(4) 1.0000 Uiso D U . . . .
C13 C 0.325(2) -0.717(8) 0.8796(12) 0.045(4) 1.0000 Uiso D U . . . .
C14 C 0.389(3) -0.741(8) 0.9095(13) 0.045(4) 1.0000 Uiso D U . . . .
C101 C 0.4169(13) 0.975(6) 0.5930(10) 0.043(3) 1.0000 Uiso D U . . . .
C102 C 0.4762(13) 0.901(6) 0.6215(9) 0.042(3) 1.0000 Uiso D U . . . .
C103 C 0.5361(13) 1.061(7) 0.6122(11) 0.043(3) 1.0000 Uiso D U . . . .
C104 C 0.5395(13) 1.257(6) 0.5770(9) 0.043(3) 1.0000 Uiso D U . . . .
C105 C 0.4814(14) 1.313(7) 0.5462(11) 0.043(3) 1.0000 Uiso D U . . . .
C106 C 0.4233(14) 1.179(7) 0.5543(11) 0.043(3) 1.0000 Uiso D U . . . .
C107 C 0.4882(17) 1.522(8) 0.5045(11) 0.043(3) 1.0000 Uiso D U . . . .
C108 C 0.4242(18) 1.590(8) 0.4765(12) 0.043(3) 1.0000 Uiso D U . . . .
C109 C 0.435(2) 1.797(8) 0.4339(12) 0.044(4) 1.0000 Uiso D U . . . .
C110 C 0.371(3) 1.859(9) 0.4066(12) 0.044(4) 1.0000 Uiso D U . . . .
C111 C 0.6056(14) 1.387(5) 0.5651(9) 0.043(3) 1.0000 Uiso D U . . . .
C112 C 0.6473(18) 1.203(6) 0.5309(15) 0.044(3) 1.0000 Uiso D U . . . .
C113 C 0.7099(18) 1.344(7) 0.5127(14) 0.044(4) 1.0000 Uiso D U . . . .
C114 C 0.752(2) 1.156(9) 0.4793(14) 0.045(4) 1.0000 Uiso D U . . . .
N1 N 0.2892(16) 0.356(6) 0.6563(10) 0.044(3) 1.0000 Uiso D U . . . .
N2 N 0.3644(14) 0.816(6) 0.6022(10) 0.043(3) 1.0000 Uiso D U . . . .
N3 N 0.4630(15) 0.727(5) 0.6564(9) 0.042(3) 1.0000 Uiso D U . . . .
N4 N 0.3901(15) 0.259(6) 0.7105(10) 0.044(3) 1.0000 Uiso D U . . . .
O1 O 0.2398(19) 0.436(5) 0.6269(9) 0.045(4) 1.0000 Uiso D U . . . .
O2 O 0.3096(14) 0.830(6) 0.5750(9) 0.043(4) 1.0000 Uiso D U . . . .
O3 O 0.5116(18) 0.612(5) 0.6855(8) 0.041(4) 1.0000 Uiso D U . . . .
O4 O 0.4459(15) 0.243(5) 0.7359(10) 0.044(4) 1.0000 Uiso D U . . . .
H2 H 0.2837 0.7004 0.5846 0.0660 1.0000 Uiso R . . . . .
H4 H 0.4713 0.3736 0.7259 0.0630 1.0000 Uiso R . . . . .
H31 H 0.3663 -0.1151 0.7828 0.0517 1.0000 Uiso R . . . . .
H61 H 0.1799 0.0476 0.6822 0.0521 1.0000 Uiso R . . . . .
H71 H 0.1598 -0.5280 0.7601 0.0522 1.0000 Uiso R . . . . .
H72 H 0.1269 -0.3567 0.7165 0.0522 1.0000 Uiso R . . . . .
H81 H 0.1331 -0.1400 0.8123 0.0528 1.0000 Uiso R . . . . .
H82 H 0.0932 -0.0012 0.7684 0.0528 1.0000 Uiso R . . . . .
H91 H 0.0604 -0.5260 0.8110 0.0534 1.0000 Uiso R . . . . .
H92 H 0.0193 -0.3733 0.7690 0.0534 1.0000 Uiso R . . . . .
H101 H -0.0333 -0.3060 0.8432 0.0535 1.0000 Uiso R . . . . .
H102 H 0.0310 -0.1612 0.8642 0.0535 1.0000 Uiso R . . . . .
H103 H -0.0097 -0.0100 0.8227 0.0535 1.0000 Uiso R . . . . .
H111 H 0.2372 -0.3648 0.8328 0.0522 1.0000 Uiso R . . . . .
H112 H 0.2515 -0.6306 0.7986 0.0522 1.0000 Uiso R . . . . .
H121 H 0.3487 -0.3279 0.8510 0.0523 1.0000 Uiso R . . . . .
H122 H 0.3649 -0.5841 0.8150 0.0523 1.0000 Uiso R . . . . .
H131 H 0.2894 -0.6513 0.9009 0.0525 1.0000 Uiso R . . . . .
H132 H 0.3135 -0.9029 0.8664 0.0525 1.0000 Uiso R . . . . .
H141 H 0.3821 -0.8752 0.9356 0.0528 1.0000 Uiso R . . . . .
H142 H 0.4003 -0.5578 0.9228 0.0528 1.0000 Uiso R . . . . .
H143 H 0.4241 -0.8068 0.8887 0.0528 1.0000 Uiso R . . . . .
H1031 H 0.5732 1.0298 0.6317 0.0500 1.0000 Uiso R . . . . .
H1061 H 0.3866 1.2211 0.5349 0.0501 1.0000 Uiso R . . . . .
H1071 H 0.5050 1.6990 0.5181 0.0505 1.0000 Uiso R . . . . .
H1072 H 0.5200 1.4457 0.4813 0.0505 1.0000 Uiso R . . . . .
H1081 H 0.3927 1.6757 0.4991 0.0508 1.0000 Uiso R . . . . .
H1082 H 0.4060 1.4135 0.4638 0.0508 1.0000 Uiso R . . . . .
H1091 H 0.4530 1.9757 0.4465 0.0512 1.0000 Uiso R . . . . .
H1092 H 0.4671 1.7137 0.4114 0.0512 1.0000 Uiso R . . . . .
H1101 H 0.3801 1.9892 0.3802 0.0516 1.0000 Uiso R . . . . .
H1102 H 0.3397 1.9433 0.4286 0.0516 1.0000 Uiso R . . . . .
H1103 H 0.3537 1.6839 0.3938 0.0516 1.0000 Uiso R . . . . .
H1111 H 0.6301 1.4149 0.5953 0.0508 1.0000 Uiso R . . . . .
H1112 H 0.5982 1.5711 0.5496 0.0508 1.0000 Uiso R . . . . .
H1121 H 0.6596 1.0301 0.5483 0.0515 1.0000 Uiso R . . . . .
H1122 H 0.6202 1.1540 0.5028 0.0515 1.0000 Uiso R . . . . .
H1131 H 0.7365 1.3982 0.5408 0.0522 1.0000 Uiso R . . . . .
H1132 H 0.6976 1.5146 0.4946 0.0522 1.0000 Uiso R . . . . .
H1141 H 0.7910 1.2598 0.4693 0.0526 1.0000 Uiso R . . . . .
H1142 H 0.7651 0.9876 0.4968 0.0526 1.0000 Uiso R . . . . .
H1144 H 0.7267 1.1027 0.4510 0.0526 1.0000 Uiso R . . . . .

loop_
_atom_site_aniso_label
_atom_site_aniso_U_11
_atom_site_aniso_U_22
_atom_site_aniso_U_33
_atom_site_aniso_U_23
_atom_site_aniso_U_13
_atom_site_aniso_U_12
Pt1 0.0978 0.0452 0.0229 0.0143 -0.0020 0.0050

loop_
_atom_type_symbol
_atom_type_scat_dispersion_real
_atom_type_scat_dispersion_imag
_atom_type_scat_Cromer_Mann_a1
_atom_type_scat_Cromer_Mann_b1
_atom_type_scat_Cromer_Mann_a2
_atom_type_scat_Cromer_Mann_b2
_atom_type_scat_Cromer_Mann_a3
_atom_type_scat_Cromer_Mann_b3
_atom_type_scat_Cromer_Mann_a4
_atom_type_scat_Cromer_Mann_b4
_atom_type_scat_Cromer_Mann_c
_atom_type_scat_source
C 0.0033 0.0016 2.3100 20.8439 1.0200 10.2075 1.5886 0.5687 0.8650 51.6512 0.2156 'International Tables Vol C 4.2.6.8 and 6.1.1.4'
H 0.0000 0.0000 0.4930 10.5109 0.3229 26.1257 0.1402 3.1424 0.0408 57.7998 0.0030 'International Tables Vol C 4.2.6.8 and 6.1.1.4'
N 0.0061 0.0033 12.2126 0.0057 3.1322 9.8933 2.0125 28.9975 1.1663 0.5826 -11.5290 'International Tables Vol C 4.2.6.8 and 6.1.1.4'
O 0.0106 0.0060 3.0485 13.2771 2.2868 5.7011 1.5463 0.3239 0.8670 32.9089 0.2508 'International Tables Vol C 4.2.6.8 and 6.1.1.4'
Pt -1.7033 8.3905 27.0059 1.5129 17.7639 8.8117 15.7131 0.4246 5.7837 38.6103 11.6883 'International Tables Vol C 4.2.6.8 and 6.1.1.4'

loop_
_geom_angle_atom_site_label_1
_geom_angle_site_symmetry_1
_geom_angle_atom_site_label_2
_geom_angle_site_symmetry_2
_geom_angle_atom_site_label_3
_geom_angle_site_symmetry_3
_geom_angle
_geom_angle_publ_flag
N1 . Pt1 . N2 . 101.9(10) yes
N1 . Pt1 . N3 . 178.7(14) yes
N2 . Pt1 . N3 . 77.8(8) yes
N1 . Pt1 . N4 . 82.1(9) yes
N2 . Pt1 . N4 . 176.0(11) yes
N3 . Pt1 . N4 . 98.2(9) yes
C2 . C1 . C6 . 118.7(6) yes
C2 . C1 . N1 . 114.7(7) yes
C6 . C1 . N1 . 126.5(7) yes
C1 . C2 . C3 . 119.8(6) yes
C1 . C2 . N4 . 114.0(7) yes
C3 . C2 . N4 . 126.0(7) yes
C2 . C3 . C4 . 120.8(6) yes
C2 . C3 . H31 . 119.5 no
C4 . C3 . H31 . 119.6 no
C3 . C4 . C5 . 119.8(6) yes
C3 . C4 . C11 . 119.9(7) yes
C5 . C4 . C11 . 119.6(7) yes
C4 . C5 . C6 . 120.7(6) yes
C4 . C5 . C7 . 121.2(7) yes
C6 . C5 . C7 . 117.9(7) yes
C1 . C6 . C5 . 119.7(6) yes
C1 . C6 . H61 . 120.2 no
C5 . C6 . H61 . 120.0 no
C5 . C7 . C8 . 113.8(9) yes
C5 . C7 . H71 . 108.4 no
C8 . C7 . H71 . 108.2 no
C5 . C7 . H72 . 108.5 no
C8 . C7 . H72 . 108.3 no
H71 . C7 . H72 . 109.5 no
C7 . C8 . C9 . 113.4(9) yes
C7 . C8 . H81 . 108.4 no
C9 . C8 . H81 . 108.6 no
C7 . C8 . H82 . 108.4 no
C9 . C8 . H82 . 108.6 no
H81 . C8 . H82 . 109.5 no
C8 . C9 . C10 . 113.4(9) yes
C8 . C9 . H91 . 108.5 no
C10 . C9 . H91 . 108.9 no
C8 . C9 . H92 . 108.5 no
C10 . C9 . H92 . 108.0 no
H91 . C9 . H92 . 109.5 no
C9 . C10 . H101 . 109.5 no
C9 . C10 . H102 . 109.0 no
H101 . C10 . H102 . 109.5 no
C9 . C10 . H103 . 109.9 no
H101 . C10 . H103 . 109.5 no
H102 . C10 . H103 . 109.5 no
C4 . C11 . C12 . 116.0(8) yes
C4 . C11 . H111 . 107.5 no
C12 . C11 . H111 . 107.9 no
C4 . C11 . H112 . 108.0 no
C12 . C11 . H112 . 107.9 no
H111 . C11 . H112 . 109.5 no
C11 . C12 . C13 . 114.2(9) yes
C11 . C12 . H121 . 108.4 no
C13 . C12 . H121 . 108.2 no
C11 . C12 . H122 . 108.4 no
C13 . C12 . H122 . 108.2 no
H121 . C12 . H122 . 109.5 no
C12 . C13 . C14 . 111.7(9) yes
C12 . C13 . H131 . 108.8 no
C14 . C13 . H131 . 108.7 no
C12 . C13 . H132 . 108.9 no
C14 . C13 . H132 . 109.3 no
H131 . C13 . H132 . 109.5 no
C13 . C14 . H141 . 109.3 no
C13 . C14 . H142 . 109.9 no
H141 . C14 . H142 . 109.5 no
C13 . C14 . H143 . 109.2 no
H141 . C14 . H143 . 109.5 no
H142 . C14 . H143 . 109.5 no
C102 . C101 . C106 . 118.5(6) yes
C102 . C101 . N2 . 114.6(7) yes
C106 . C101 . N2 . 126.2(7) yes
C101 . C102 . C103 . 117.5(6) yes
C101 . C102 . N3 . 112.2(7) yes
C103 . C102 . N3 . 129.4(8) yes
C102 . C103 . C104 . 122.0(6) yes
C102 . C103 . H1031 . 119.1 no
C104 . C103 . H1031 . 118.9 no
C103 . C104 . C105 . 119.8(6) yes
C103 . C104 . C111 . 118.9(7) yes
C105 . C104 . C111 . 120.7(7) yes
C104 . C105 . C106 . 121.0(6) yes
C104 . C105 . C107 . 118.6(6) yes
C106 . C105 . C107 . 120.3(6) yes
C101 . C106 . C105 . 120.8(6) yes
C101 . C106 . H1061 . 119.5 no
C105 . C106 . H1061 . 119.7 no
C105 . C107 . C108 . 116.1(8) yes
C105 . C107 . H1071 . 107.3 no
C108 . C107 . H1071 . 107.8 no
C105 . C107 . H1072 . 108.6 no
C108 . C107 . H1072 . 107.5 no
H1071 . C107 . H1072 . 109.5 no
C107 . C108 . C109 . 113.1(9) yes
C107 . C108 . H1081 . 108.3 no
C109 . C108 . H1081 . 108.7 no
C107 . C108 . H1082 . 108.5 no
C109 . C108 . H1082 . 108.7 no
H1081 . C108 . H1082 . 109.5 no
C108 . C109 . C110 . 111.9(9) yes
C108 . C109 . H1091 . 109.0 no
C110 . C109 . H1091 . 108.7 no
C108 . C109 . H1092 . 109.0 no
C110 . C109 . H1092 . 108.8 no
H1091 . C109 . H1092 . 109.5 no
C109 . C110 . H1101 . 109.7 no
C109 . C110 . H1102 . 109.4 no
H1101 . C110 . H1102 . 109.5 no
C109 . C110 . H1103 . 109.3 no
H1101 . C110 . H1103 . 109.5 no
H1102 . C110 . H1103 . 109.5 no
C104 . C111 . C112 . 113.0(9) yes
C104 . C111 . H1111 . 108.6 no
C112 . C111 . H1111 . 108.7 no
C104 . C111 . H1112 . 108.6 no
C112 . C111 . H1112 . 108.6 no
H1111 . C111 . H1112 . 109.5 no
C111 . C112 . C113 . 114.5(9) yes
C111 . C112 . H1121 . 108.2 no
C113 . C112 . H1121 . 108.4 no
C111 . C112 . H1122 . 108.3 no
C113 . C112 . H1122 . 108.0 no
H1121 . C112 . H1122 . 109.5 no
C112 . C113 . C114 . 114.1(9) yes
C112 . C113 . H1131 . 108.1 no
C114 . C113 . H1131 . 108.7 no
C112 . C113 . H1132 . 108.5 no
C114 . C113 . H1132 . 108.0 no
H1131 . C113 . H1132 . 109.5 no
C113 . C114 . H1141 . 109.4 no
C113 . C114 . H1142 . 109.2 no
H1141 . C114 . H1142 . 109.5 no
C113 . C114 . H1144 . 109.9 no
H1141 . C114 . H1144 . 109.5 no
H1142 . C114 . H1144 . 109.5 no
C1 . N1 . Pt1 . 116.1(11) yes
C1 . N1 . O1 . 120.7(8) yes
Pt1 . N1 . O1 . 123.1(13) yes
C101 . N2 . Pt1 . 116.1(11) yes
C101 . N2 . O2 . 122.0(9) yes
Pt1 . N2 . O2 . 121.7(13) yes
C102 . N3 . Pt1 . 117.9(11) yes
C102 . N3 . O3 . 122.3(8) yes
Pt1 . N3 . O3 . 117.5(13) yes
C2 . N4 . Pt1 . 113.1(11) yes
C2 . N4 . O4 . 122.2(9) yes
Pt1 . N4 . O4 . 124.6(13) yes
N2 . O2 . H2 . 107.8 no
N4 . O4 . H4 . 107.7 no

loop_
_geom_bond_atom_site_label_1
_geom_bond_site_symmetry_1
_geom_bond_atom_site_label_2
_geom_bond_site_symmetry_2
_geom_bond_distance
_geom_bond_publ_flag
Pt1 . N1 . 1.89(3) yes
Pt1 . N2 . 1.991(18) yes
Pt1 . N3 . 2.01(3) yes
Pt1 . N4 . 1.991(18) yes
C1 . C2 . 1.453(9) yes
C1 . C6 . 1.449(9) yes
C1 . N1 . 1.331(9) yes
C2 . C3 . 1.428(9) yes
C2 . N4 . 1.334(9) yes
C3 . C4 . 1.371(9) yes
C3 . H31 . 0.930 no
C4 . C5 . 1.467(9) yes
C4 . C11 . 1.488(9) yes
C5 . C6 . 1.388(9) yes
C5 . C7 . 1.486(9) yes
C6 . H61 . 0.930 no
C7 . C8 . 1.521(9) yes
C7 . H71 . 0.970 no
C7 . H72 . 0.970 no
C8 . C9 . 1.490(9) yes
C8 . H81 . 0.970 no
C8 . H82 . 0.970 no
C9 . C10 . 1.503(9) yes
C9 . H91 . 0.970 no
C9 . H92 . 0.970 no
C10 . H101 . 0.960 no
C10 . H102 . 0.960 no
C10 . H103 . 0.960 no
C11 . C12 . 1.512(9) yes
C11 . H111 . 0.970 no
C11 . H112 . 0.970 no
C12 . C13 . 1.514(9) yes
C12 . H121 . 0.970 no
C12 . H122 . 0.970 no
C13 . C14 . 1.525(9) yes
C13 . H131 . 0.970 no
C13 . H132 . 0.970 no
C14 . H141 . 0.960 no
C14 . H142 . 0.960 no
C14 . H143 . 0.960 no
C101 . C102 . 1.466(9) yes
C101 . C106 . 1.430(9) yes
C101 . N2 . 1.314(9) yes
C102 . C103 . 1.440(9) yes
C102 . N3 . 1.282(9) yes
C103 . C104 . 1.331(9) yes
C103 . H1031 . 0.930 no
C104 . C105 . 1.463(9) yes
C104 . C111 . 1.497(9) yes
C105 . C106 . 1.343(9) yes
C105 . C107 . 1.507(9) yes
C106 . H1061 . 0.930 no
C107 . C108 . 1.531(9) yes
C107 . H1071 . 0.970 no
C107 . H1072 . 0.970 no
C108 . C109 . 1.531(9) yes
C108 . H1081 . 0.970 no
C108 . H1082 . 0.970 no
C109 . C110 . 1.514(9) yes
C109 . H1091 . 0.970 no
C109 . H1092 . 0.970 no
C110 . H1101 . 0.960 no
C110 . H1102 . 0.960 no
C110 . H1103 . 0.960 no
C111 . C112 . 1.522(9) yes
C111 . H1111 . 0.970 no
C111 . H1112 . 0.970 no
C112 . C113 . 1.507(9) yes
C112 . H1121 . 0.970 no
C112 . H1122 . 0.970 no
C113 . C114 . 1.524(9) yes
C113 . H1131 . 0.970 no
C113 . H1132 . 0.970 no
C114 . H1141 . 0.960 no
C114 . H1142 . 0.960 no
C114 . H1144 . 0.960 no
N1 . O1 . 1.331(9) yes
N2 . O2 . 1.329(9) yes
N3 . O3 . 1.370(9) yes
N4 . O4 . 1.321(9) yes
O2 . H2 . 0.840 no
O4 . H4 . 0.840 no

loop_
_geom_hbond_atom_site_label_D
_geom_hbond_site_symmetry_D
_geom_hbond_atom_site_label_H
_geom_hbond_site_symmetry_H
_geom_hbond_atom_site_label_A
_geom_hbond_site_symmetry_A
_geom_hbond_angle_DHA
_geom_hbond_distance_DH
_geom_hbond_distance_HA
_geom_hbond_distance_DA
_geom_hbond_publ_flag
O2 . H2 . N1 . 132 0.84 2.54 3.17(5) yes
O2 . H2 . O1 . 160 0.84 1.91 2.72(5) yes
O4 . H4 . N3 . 133 0.84 2.53 3.16(5) yes
O4 . H4 . O3 . 160 0.84 1.77 2.57(5) yes
C9 . H92 . O3 3_455 133 0.97 2.60 3.33(5) yes
C9 . H92 . O4 3_445 138 0.97 2.45 3.24(5) yes
C113 . H1131 . O2 3_575 151 0.97 2.16 3.04(5) yes
